data_2200597
loop_
_publ_author_name
'Mandolesi, Sandra'
'Studentkowski, Marc'
'Preut, Hans'
'Mitchell, Terence'

_publ_section_title
;
 A 1:1 adduct between 2,2-bis(chlorodimethylstannyl)propane and
 dimethyl sulfoxide
;
_journal_issue 11
_journal_name_full 'Acta Crystallographica Section E'
_journal_page_first m543
_journal_page_last m544
_journal_paper_doi 10.1107/S1600536801017603
_journal_volume 57
_journal_year 2001
_chemical_formula_iupac '[Sn2 (C H3)4 (C3 H6) Cl2], C2 H6 O S'
_chemical_formula_moiety 'C7 H18 Cl2 Sn2, C2 H6 O1 S1'
_chemical_formula_sum 'C9 H24 Cl2 O S Sn2'
_chemical_formula_weight 488.62
_chemical_name_systematic
;
?
;
_space_group_IT_number 14
_symmetry_cell_setting monoclinic
_symmetry_space_group_name_Hall '-P 2ybc'
_symmetry_space_group_name_H-M 'P 1 21/c 1'
_audit_creation_method SHELXL-97
_cell_angle_alpha 90.00
_cell_angle_beta 99.2514(12)
_cell_angle_gamma 90.00
_cell_formula_units_Z 4
_cell_length_a 10.7602(2)
_cell_length_b 9.1559(2)
_cell_length_c 18.2953(3)
_cell_measurement_reflns_used 14885
_cell_measurement_temperature 291.0(10)
_cell_measurement_theta_max 32.01
_cell_measurement_theta_min 3.03
_cell_volume 1779.00(6)
_computing_cell_refinement
;
DENZO and SCALEPACK (Otwinowski & Minor, 1997)
;
_computing_data_collection 'COLLECT (Nonius, 1998)'
_computing_data_reduction
;
DENZO and SCALEPACK
;
_computing_molecular_graphics 'SHELXTL-Plus (Sheldrick, 1991)'
_computing_publication_material
;
SHELXL97, PARST95 (Nardelli, 1995) and PLATON (Spek, 2001)
;
_computing_structure_refinement 'SHELXL97 (Sheldrick, 1997)'
_computing_structure_solution 'SHELXS-97 (Sheldrick, 1990)'
_diffrn_ambient_temperature 291.0(10)
_diffrn_detector_area_resol_mean '19 vertical, 18 horizontal'
_diffrn_measured_fraction_theta_full .868
_diffrn_measured_fraction_theta_max .868
_diffrn_measurement_device_type 'Nonius KappaCCD'
_diffrn_measurement_method
;
258 frames via \w-rotation (\D\w=1%) and two times 15 s per frame
(three sets at different \k-angles)
;
_diffrn_radiation_monochromator graphite
_diffrn_radiation_source 'fine-focus sealed tube'
_diffrn_radiation_type MoK\a
_diffrn_radiation_wavelength .71069
_diffrn_reflns_av_R_equivalents .0264
_diffrn_reflns_av_sigmaI/netI .0703
_diffrn_reflns_limit_h_max 15
_diffrn_reflns_limit_h_min -15
_diffrn_reflns_limit_k_max 13
_diffrn_reflns_limit_k_min -10
_diffrn_reflns_limit_l_max 26
_diffrn_reflns_limit_l_min -26
_diffrn_reflns_number 14885
_diffrn_reflns_theta_full 32.01
_diffrn_reflns_theta_max 32.01
_diffrn_reflns_theta_min 3.03
_diffrn_standards_decay_% 0
_diffrn_standards_number 0
_exptl_absorpt_coefficient_mu 3.206
_exptl_absorpt_correction_type none
_exptl_crystal_colour colourless
_exptl_crystal_density_diffrn 1.824
_exptl_crystal_density_meas ?
_exptl_crystal_density_method 'not measured'
_exptl_crystal_description block
_exptl_crystal_F_000 944
_exptl_crystal_size_max .44
_exptl_crystal_size_mid .42
_exptl_crystal_size_min .40
_refine_diff_density_max .400
_refine_diff_density_min -.445
_refine_ls_extinction_coef .0230(3)
_refine_ls_extinction_method SHELXL97
_refine_ls_goodness_of_fit_ref .856
_refine_ls_hydrogen_treatment constr
_refine_ls_matrix_type full
_refine_ls_number_parameters 151
_refine_ls_number_reflns 5357
_refine_ls_number_restraints 0
_refine_ls_restrained_S_all .856
_refine_ls_R_factor_all .0687
_refine_ls_R_factor_gt .0258
_refine_ls_shift/su_max .002
_refine_ls_shift/su_mean .000
_refine_ls_structure_factor_coef Fsqd
_refine_ls_weighting_details 'calc w = 1/[\s^2^(Fo^2^)+(0.0169P)^2^] where P = (Fo^2^+2Fc^2^)/3'
_refine_ls_weighting_scheme calc
_refine_ls_wR_factor_ref .0498
_reflns_number_gt 3091
_reflns_number_total 5357
_reflns_threshold_expression I>2\s(I)
_cod_data_source_file bt6086.cif
_cod_data_source_block I
_cod_depositor_comments
;
The following automatic conversions were performed:

'_exptl_crystal_density_meas' value 'not measured' was changed to '?'
- the value is perceived as not measured.

Automatic conversion script
Id: cif_fix_values 3008 2015-01-20 13:52:24Z robertas 
;
_cod_original_sg_symbol_H-M 'P 21/c'
_cod_database_code 2200597
_cod_database_fobs_code 2200597

loop_
_symmetry_equiv_pos_as_xyz
'x, y, z'
'-x, y+1/2, -z+1/2'
'-x, -y, -z'
'x, -y-1/2, z-1/2'

loop_
_atom_site_label
_atom_site_fract_x
_atom_site_fract_y
_atom_site_fract_z
_atom_site_U_iso_or_equiv
_atom_site_adp_type
_atom_site_calc_flag
_atom_site_refinement_flags
_atom_site_occupancy
_atom_site_disorder_assembly
_atom_site_disorder_group
_atom_site_type_symbol
Sn1 .356075(16) .071328(19) .097190(8) .04487(7) Uani d . 1 . . Sn
Sn2 .157803(16) .233913(19) .211282(9) .04547(7) Uani d . 1 . . Sn
Cl11 .45611(7) -.17218(8) .09939(4) .0694(2) Uani d . 1 . . Cl
Cl21 .08098(8) .14610(10) .32298(4) .0764(2) Uani d . 1 . . Cl
C1 .2766(3) .0501(3) .19780(13) .0512(7) Uani d . 1 . . C
C2 .1974(4) -.0899(3) .19404(18) .0936(13) Uani d . 1 . . C
H2A .2505 -.1730 .1905 .140 Uiso calc R 1 . . H
H2B .1327 -.0863 .1513 .140 Uiso calc R 1 . . H
H2C .1595 -.0978 .2379 .140 Uiso calc R 1 . . H
C3 .3855(3) .0424(4) .26284(15) .0818(11) Uani d . 1 . . C
H3A .3523 .0353 .3084 .123 Uiso calc R 1 . . H
H3B .4360 .1289 .2635 .123 Uiso calc R 1 . . H
H3C .4363 -.0419 .2574 .123 Uiso calc R 1 . . H
C11 .2348(3) .0423(3) -.00536(14) .0679(8) Uani d . 1 . . C
H11A .2646 .1001 -.0428 .102 Uiso calc R 1 . . H
H11B .1511 .0725 -.0004 .102 Uiso calc R 1 . . H
H11C .2340 -.0588 -.0193 .102 Uiso calc R 1 . . H
C12 .5262(3) .1934(3) .10703(16) .0643(8) Uani d . 1 . . C
H12A .5560 .1941 .0603 .096 Uiso calc R 1 . . H
H12B .5885 .1495 .1439 .096 Uiso calc R 1 . . H
H12C .5109 .2919 .1213 .096 Uiso calc R 1 . . H
C21 -.0168(3) .2368(3) .13822(16) .0683(9) Uani d . 1 . . C
H21A -.0702 .1609 .1519 .102 Uiso calc R 1 . . H
H21B -.0023 .2210 .0884 .102 Uiso calc R 1 . . H
H21C -.0568 .3298 .1414 .102 Uiso calc R 1 . . H
C22 .2381(3) .4293(3) .25896(15) .0636(8) Uani d . 1 . . C
H22A .2632 .4158 .3113 .095 Uiso calc R 1 . . H
H22B .1771 .5066 .2504 .095 Uiso calc R 1 . . H
H22C .3103 .4544 .2368 .095 Uiso calc R 1 . . H
S1A .19098(11) .41712(13) .02845(6) .0509(4) Uani d P .596(2) A 1 S
S1B .29907(17) .46745(19) .07461(9) .0543(6) Uani d P .404(2) A 2 S
O1 .24943(16) .32413(19) .09404(9) .0537(5) Uani d . 1 . . O
C4 .1686(3) .5890(3) .06263(18) .0760(9) Uani d . 1 . . C
H4A .1002 .5863 .0905 .114 Uiso calc PR .596(2) A 1 H
H4B .1491 .6564 .0222 .114 Uiso calc PR .596(2) A 1 H
H4C .2440 .6198 .0942 .114 Uiso calc PR .596(2) A 1 H
H4D .1434 .6078 .1098 .114 Uiso calc PR .404(2) A 2 H
H4E .0997 .5456 .0299 .114 Uiso calc PR .404(2) A 2 H
H4F .1921 .6790 .0417 .114 Uiso calc PR .404(2) A 2 H
C5 .3202(3) .4571(4) -.01897(15) .0728(9) Uani d . 1 . . C
H5A .3451 .3698 -.0418 .109 Uiso calc PR .596(2) A 1 H
H5B .3897 .4935 .0158 .109 Uiso calc PR .596(2) A 1 H
H5C .2949 .5296 -.0563 .109 Uiso calc PR .596(2) A 1 H
H5D .3893 .3931 -.0232 .109 Uiso calc PR .404(2) A 2 H
H5E .3378 .5527 -.0362 .109 Uiso calc PR .404(2) A 2 H
H5F .2448 .4199 -.0483 .109 Uiso calc PR .404(2) A 2 H

loop_
_atom_site_aniso_label
_atom_site_aniso_U_11
_atom_site_aniso_U_22
_atom_site_aniso_U_33
_atom_site_aniso_U_12
_atom_site_aniso_U_13
_atom_site_aniso_U_23
Sn1 .05202(12) .04540(12) .03905(11) -.00190(8) .01297(8) -.00513(8)
Sn2 .04644(12) .05031(13) .04082(11) .00041(8) .01048(8) -.00413(8)
Cl11 .0801(5) .0543(5) .0759(5) .0135(4) .0195(4) -.0078(4)
Cl21 .0776(5) .1009(7) .0579(4) .0079(5) .0329(4) .0109(4)
C1 .0681(18) .0420(16) .0473(14) .0059(14) .0205(14) .0035(12)
C2 .134(3) .052(2) .115(3) -.020(2) .081(3) -.0053(18)
C3 .101(3) .099(3) .0461(16) .045(2) .0157(17) .0113(16)
C11 .076(2) .071(2) .0538(16) -.0002(17) .0000(15) -.0169(14)
C12 .0597(19) .0600(19) .0751(19) -.0066(16) .0166(16) .0001(15)
C21 .0598(19) .083(2) .0589(17) -.0092(16) -.0011(15) -.0018(15)
C22 .072(2) .061(2) .0559(16) .0001(16) .0044(15) -.0176(14)
S1A .0519(8) .0569(8) .0446(7) -.0077(6) .0098(5) .0025(5)
S1B .0574(12) .0470(11) .0571(11) -.0070(9) .0047(9) .0058(8)
O1 .0692(13) .0460(11) .0498(10) .0018(9) .0215(9) .0058(8)
C4 .083(2) .062(2) .087(2) .0162(18) .0231(19) .0145(17)
C5 .082(2) .081(2) .0612(18) -.0019(18) .0288(17) .0151(15)

loop_
_atom_type_symbol
_atom_type_description
_atom_type_scat_dispersion_real
_atom_type_scat_dispersion_imag
_atom_type_scat_source
C C .0033 .0016 'International Tables Vol C Tables 4.2.6.8 and 6.1.1.4'
H H .0000 .0000 'International Tables Vol C Tables 4.2.6.8 and 6.1.1.4'
O O .0106 .0060 'International Tables Vol C Tables 4.2.6.8 and 6.1.1.4'
S S .1246 .1234 'International Tables Vol C Tables 4.2.6.8 and 6.1.1.4'
Cl Cl .1484 .1585 'International Tables Vol C Tables 4.2.6.8 and 6.1.1.4'
Sn Sn -.6537 1.4246 'International Tables Vol C Tables 4.2.6.8 and 6.1.1.4'

loop_
_geom_angle_atom_site_label_1
_geom_angle_atom_site_label_2
_geom_angle_atom_site_label_3
_geom_angle
C11 Sn1 C12 122.60(12)
C11 Sn1 C1 118.09(11)
C12 Sn1 C1 115.37(11)
C11 Sn1 Cl11 96.06(8)
C12 Sn1 Cl11 96.08(8)
C1 Sn1 Cl11 97.80(7)
C22 Sn2 C21 120.72(12)
C22 Sn2 C1 119.91(11)
C21 Sn2 C1 114.80(11)
C22 Sn2 Cl21 95.94(8)
C21 Sn2 Cl21 98.37(8)
C1 Sn2 Cl21 97.17(7)
C3 C1 C2 110.3(2)
C3 C1 Sn2 109.95(18)
C2 C1 Sn2 108.8(2)
C3 C1 Sn1 107.97(18)
C2 C1 Sn1 109.29(17)
Sn2 C1 Sn1 110.56(11)
C1 C2 H2A 109.5
C1 C2 H2B 109.5
H2A C2 H2B 109.5
C1 C2 H2C 109.5
H2A C2 H2C 109.5
H2B C2 H2C 109.5
C1 C3 H3A 109.5
C1 C3 H3B 109.5
H3A C3 H3B 109.5
C1 C3 H3C 109.5
H3A C3 H3C 109.5
H3B C3 H3C 109.5
Sn1 C11 H11A 109.5
Sn1 C11 H11B 109.5
H11A C11 H11B 109.5
Sn1 C11 H11C 109.5
H11A C11 H11C 109.5
H11B C11 H11C 109.5
Sn1 C12 H12A 109.5
Sn1 C12 H12B 109.5
H12A C12 H12B 109.5
Sn1 C12 H12C 109.5
H12A C12 H12C 109.5
H12B C12 H12C 109.5
Sn2 C21 H21A 109.5
Sn2 C21 H21B 109.5
H21A C21 H21B 109.5
Sn2 C21 H21C 109.5
H21A C21 H21C 109.5
H21B C21 H21C 109.5
Sn2 C22 H22A 109.5
Sn2 C22 H22B 109.5
H22A C22 H22B 109.5
Sn2 C22 H22C 109.5
H22A C22 H22C 109.5
H22B C22 H22C 109.5
O1 S1A C4 106.78(14)
O1 S1A C5 103.99(14)
C4 S1A C5 98.85(16)
O1 S1B C5 107.02(16)
O1 S1B C4 106.01(16)
C5 S1B C4 97.82(17)
S1B O1 S1A 55.58(10)
S1A C4 S1B 47.14(10)
S1A C4 H4A 109.5
S1B C4 H4A 125.2
S1A C4 H4B 109.5
S1B C4 H4B 124.6
H4A C4 H4B 109.5
S1A C4 H4C 109.5
S1B C4 H4C 62.3
H4A C4 H4C 109.5
H4B C4 H4C 109.5
S1A C4 H4D 124.5
S1B C4 H4D 109.5
H4A C4 H4D 34.6
H4B C4 H4D 121.2
H4C C4 H4D 74.9
S1A C4 H4E 62.3
S1B C4 H4E 109.5
H4A C4 H4E 74.9
H4B C4 H4E 74.6
H4C C4 H4E 171.8
H4D C4 H4E 109.5
S1A C4 H4F 125.3
S1B C4 H4F 109.5
H4A C4 H4F 120.4
H4B C4 H4F 34.9
H4C C4 H4F 74.7
H4D C4 H4F 109.5
H4E C4 H4F 109.5
S1B C5 S1A 46.39(10)
S1B C5 H5A 123.7
S1A C5 H5A 109.5
S1B C5 H5B 63.1
S1A C5 H5B 109.5
H5A C5 H5B 109.5
S1B C5 H5C 126.0
S1A C5 H5C 109.5
H5A C5 H5C 109.5
H5B C5 H5C 109.5
S1B C5 H5D 109.5
S1A C5 H5D 125.9
H5A C5 H5D 35.1
H5B C5 H5D 74.6
H5C C5 H5D 119.9
S1B C5 H5E 109.5
S1A C5 H5E 123.8
H5A C5 H5E 122.2
H5B C5 H5E 74.2
H5C C5 H5E 35.3
H5D C5 H5E 109.5
S1B C5 H5F 109.5
S1A C5 H5F 63.1
H5A C5 H5F 74.4
H5B C5 H5F 172.6
H5C C5 H5F 74.3
H5D C5 H5F 109.5
H5E C5 H5F 109.5

loop_
_geom_bond_atom_site_label_1
_geom_bond_atom_site_label_2
_geom_bond_site_symmetry_2
_geom_bond_distance
_geom_bond_publ_flag
Sn1 C11 . 2.123(3) ?
Sn1 C12 . 2.128(3) ?
Sn1 C1 . 2.159(2) ?
Sn1 Cl11 . 2.4733(8) ?
Sn2 C22 . 2.113(3) ?
Sn2 C21 . 2.123(3) ?
Sn2 C1 . 2.152(3) ?
Sn2 Cl21 . 2.4594(7) ?
C1 C3 . 1.531(4) ?
C1 C2 . 1.534(4) ?
C2 H2A . .9600 ?
C2 H2B . .9600 ?
C2 H2C . .9600 ?
C3 H3A . .9600 ?
C3 H3B . .9600 ?
C3 H3C . .9600 ?
C11 H11A . .9600 ?
C11 H11B . .9600 ?
C11 H11C . .9600 ?
C12 H12A . .9600 ?
C12 H12B . .9600 ?
C12 H12C . .9600 ?
C21 H21A . .9600 ?
C21 H21B . .9600 ?
C21 H21C . .9600 ?
C22 H22A . .9600 ?
C22 H22B . .9600 ?
C22 H22C . .9600 ?
S1A O1 . 1.522(2) ?
S1A C4 . 1.724(3) ?
S1A C5 . 1.791(3) ?
S1B O1 . 1.481(2) ?
S1B C5 . 1.765(3) ?
S1B C4 . 1.777(3) ?
C4 H4A . .9600 ?
C4 H4B . .9600 ?
C4 H4C . .9600 ?
C4 H4D . .9600 ?
C4 H4E . .9600 ?
C4 H4F . .9600 ?
C5 H5A . .9600 ?
C5 H5B . .9600 ?
C5 H5C . .9600 ?
C5 H5D . .9600 ?
C5 H5E . .9600 ?
C5 H5F . .9600 ?
